data_4128257
loop_
_publ_author_name
'Zhu, Yuxiang'
'Colomer, Ignacio'
'Thompson, Amber L.'
'Donohoe, Timothy J.'

_publ_section_title
;
 HFIP Solvent Enables Alcohols To Act as Alkylating Agents in
 Stereoselective Heterocyclization.
;
_journal_issue 16
_journal_name_full 'Journal of the American Chemical Society'
_journal_page_first 6489
_journal_page_last 6493
_journal_paper_doi 10.1021/jacs.9b02198
_journal_volume 141
_journal_year 2019
_chemical_formula_moiety 'C33 H29 I1 O3'
_chemical_formula_sum 'C33 H29 I O3'
_chemical_formula_weight 600.50
_chemical_melting_point ?
_space_group_IT_number 14
_space_group_name_Hall '-P 2ybc'
_space_group_name_H-M_alt 'P 1 21/c 1'
_symmetry_cell_setting monoclinic
_symmetry_space_group_name_Hall '-P 2ybc'
_symmetry_space_group_name_H-M 'P 1 21/c 1'
_atom_sites_solution_hydrogens difmap
_atom_sites_solution_primary other
_audit_creation_date 2019-01-16
_audit_creation_method CRYSTALS_ver_14.61_build_7005
_cell_angle_alpha 90
_cell_angle_beta 94.2377(10)
_cell_angle_gamma 90
_cell_formula_units_Z 8
_cell_length_a 26.1120(3)
_cell_length_b 7.19960(10)
_cell_length_c 29.2680(3)
_cell_measurement_reflns_used 35874
_cell_measurement_temperature 100
_cell_measurement_theta_max 36
_cell_measurement_theta_min 2
_cell_volume 5487.22(11)
_computing_cell_refinement
; 
 CrysAlisPro (Rigaku Oxford Diffraction, 2017) 
;
_computing_data_collection 'SuperNova, (Oxford Diffraction, 2010)'
_computing_data_reduction
; 
 CrysAlisPro (Rigaku Oxford Diffraction, 2017) 
;
_computing_molecular_graphics 'CAMERON (Watkin et al., 1996)'
_computing_publication_material 'CRYSTALS (Betteridge et al., 2003)'
_computing_structure_refinement 'CRYSTALS (Betteridge et al., 2003)'
_computing_structure_solution 'Superflip (Palatinus & Chapuis, 2007)'
_diffrn_ambient_temperature 100
_diffrn_detector 'Photon counting pixel array (area)'
_diffrn_measured_fraction_theta_full 0.986
_diffrn_measured_fraction_theta_max 0.854
_diffrn_measurement_device 'Fixed \c 3-circle diffractometer'
_diffrn_measurement_device_type 'Fluid Film Devices'
_diffrn_measurement_method 'shutterless scans'
_diffrn_measurement_specimen_support 'MiTeGen MicroMount'
_diffrn_radiation_monochromator 'Silicon 111'
_diffrn_radiation_source 'Diamond Light Source Beamline I19-1'
_diffrn_radiation_type Synchrotron
_diffrn_radiation_wavelength 0.68890
_diffrn_reflns_av_R_equivalents 0.116
_diffrn_reflns_av_unetI/netI 0.106
_diffrn_reflns_limit_h_max 43
_diffrn_reflns_limit_h_min -42
_diffrn_reflns_limit_k_max 11
_diffrn_reflns_limit_k_min -10
_diffrn_reflns_limit_l_max 49
_diffrn_reflns_limit_l_min -49
_diffrn_reflns_number 90125
_diffrn_reflns_theta_full 28.855
_diffrn_reflns_theta_max 36.072
_diffrn_reflns_theta_min 1.501
_diffrn_standards_number 0
_exptl_absorpt_coefficient_mu 1.089
_exptl_absorpt_correction_T_max 0.99
_exptl_absorpt_correction_T_min 0.76
_exptl_absorpt_correction_type multi-scan
_exptl_absorpt_process_details
; 
 CrysAlisPro (Rigaku Oxford Diffraction, 2017) 
;
_exptl_crystal_colour clear_pale_colourless
_exptl_crystal_density_diffrn 1.454
_exptl_crystal_density_meas ?
_exptl_crystal_density_method 'not measured'
_exptl_crystal_description needle
_exptl_crystal_F_000 2431.986
_exptl_crystal_size_max 0.03
_exptl_crystal_size_mid 0.01
_exptl_crystal_size_min 0.01
_refine_diff_density_max 4.05
_refine_diff_density_min -1.87
_refine_ls_extinction_method None
_refine_ls_goodness_of_fit_ref 1.0369
_refine_ls_hydrogen_treatment constr
_refine_ls_matrix_type full
_refine_ls_number_parameters 667
_refine_ls_number_reflns 15998
_refine_ls_number_restraints 0
_refine_ls_R_factor_all 0.1101
_refine_ls_R_factor_gt 0.0818
_refine_ls_shift/su_max 0.0027937
_refine_ls_shift/su_mean 0.0000817
_refine_ls_structure_factor_coef Fsqd
_refine_ls_weighting_details
;
 Method= 
 SQRT(W) = 1/(Data with the key SIGMA(/FO/) in list 6) 
;
_refine_ls_weighting_scheme sigma
_refine_ls_wR_factor_all 0.0916
_refine_ls_wR_factor_gt 0.0857
_refine_ls_wR_factor_ref 0.0847
_reflns_limit_h_max 42
_reflns_limit_h_min -43
_reflns_limit_k_max 11
_reflns_limit_k_min 0
_reflns_limit_l_max 49
_reflns_limit_l_min 0
_reflns_number_gt 14657
_reflns_number_total 24521
_reflns_threshold_expression I>2.0\s(I)
_oxford_diffrn_Wilson_B_factor 2.19
_oxford_diffrn_Wilson_scale 0.78
_oxford_refine_ls_r_factor_ref 0.0874
_oxford_refine_ls_scale 1.1208(17)
_oxford_reflns_number_all 24521
_oxford_structure_analysis_title DIA0363
_cod_data_source_file ja9b02198_si_003.cif
_cod_data_source_block 3ad-derivative
_cod_depositor_comments
;
The following automatic conversions were performed:

'_chemical_melting_point' value 'not measured' was changed to '?' -
the value is undefined or not given.

'_exptl_crystal_density_meas' value 'not measured' was changed to '?'
- the value is perceived as not measured.

Automatic conversion script
Id: cif_fix_values 4973 2017-02-22 13:04:09Z antanas 
;
_cod_original_sg_symbol_H-M 'P 21/c '
_cod_original_formula_sum 'C33 H29 I1 O3'
_cod_database_code 4128257
_oxford_refine_reflns_threshold_expression_ref I>-3.0\s(I)

loop_
_symmetry_equiv_pos_as_xyz
x,y,z
-x,-y,-z
x,-y+1/2,z+1/2
-x,y+1/2,-z+1/2

loop_
_atom_site_label
_atom_site_type_symbol
_atom_site_fract_x
_atom_site_fract_y
_atom_site_fract_z
_atom_site_U_iso_or_equiv
_atom_site_occupancy
_atom_site_adp_type
_atom_site_refinement_flags_posn
I1 I 0.350617(6) 0.68469(2) 0.427240(5) 0.0251 1.0000 Uani .
C2 C 0.32941(9) 0.7119(3) 0.49436(8) 0.0224 1.0000 Uani .
C3 C 0.33610(9) 0.5620(3) 0.52455(8) 0.0229 1.0000 Uani .
C4 C 0.32469(8) 0.5835(3) 0.56978(8) 0.0220 1.0000 Uani .
C5 C 0.30678(9) 0.7526(3) 0.58592(8) 0.0220 1.0000 Uani .
C6 C 0.29771(9) 0.8977(3) 0.55495(8) 0.0225 1.0000 Uani .
C7 C 0.30884(9) 0.8788(3) 0.50931(8) 0.0235 1.0000 Uani .
C8 C 0.29956(9) 0.7801(3) 0.63643(8) 0.0218 1.0000 Uani .
C9 C 0.34692(8) 0.8722(3) 0.66244(8) 0.0192 1.0000 Uani .
C10 C 0.35533(9) 1.0669(3) 0.64439(8) 0.0198 1.0000 Uani .
O11 O 0.32421(6) 1.1913(2) 0.63995(6) 0.0230 1.0000 Uani .
O12 O 0.40403(6) 1.0913(2) 0.63382(5) 0.0206 1.0000 Uani .
C13 C 0.43649(9) 0.9295(3) 0.64621(8) 0.0193 1.0000 Uani .
C14 C 0.39884(8) 0.7748(3) 0.65870(8) 0.0177 1.0000 Uani .
C15 C 0.41902(9) 0.6737(3) 0.70311(8) 0.0175 1.0000 Uani .
C16 C 0.47179(8) 0.5919(3) 0.69738(8) 0.0179 1.0000 Uani .
C17 C 0.51397(9) 0.6515(3) 0.72573(8) 0.0217 1.0000 Uani .
C18 C 0.56310(9) 0.5875(3) 0.71949(9) 0.0257 1.0000 Uani .
C19 C 0.57081(9) 0.4612(3) 0.68481(8) 0.0247 1.0000 Uani .
C20 C 0.52886(9) 0.3950(3) 0.65701(8) 0.0233 1.0000 Uani .
C21 C 0.47965(9) 0.4605(3) 0.66380(8) 0.0208 1.0000 Uani .
C22 C 0.38267(8) 0.5288(3) 0.71858(8) 0.0190 1.0000 Uani .
C23 C 0.36721(9) 0.5261(3) 0.76121(8) 0.0212 1.0000 Uani .
C24 C 0.33632(8) 0.3835(3) 0.78146(8) 0.0198 1.0000 Uani .
C25 C 0.33626(9) 0.3738(3) 0.82941(8) 0.0209 1.0000 Uani .
C26 C 0.30997(9) 0.2336(3) 0.85084(9) 0.0241 1.0000 Uani .
C27 C 0.28301(9) 0.1004(4) 0.82424(8) 0.0249 1.0000 Uani .
C28 C 0.28149(9) 0.1105(4) 0.77662(8) 0.0243 1.0000 Uani .
C29 C 0.30751(9) 0.2501(3) 0.75520(8) 0.0213 1.0000 Uani .
C30 C 0.46873(9) 0.8844(3) 0.60706(8) 0.0185 1.0000 Uani .
C31 C 0.52214(9) 0.8738(3) 0.61381(8) 0.0200 1.0000 Uani .
C32 C 0.55159(9) 0.8249(3) 0.57829(8) 0.0200 1.0000 Uani .
C33 C 0.52752(9) 0.7870(3) 0.53474(8) 0.0189 1.0000 Uani .
O34 O 0.55981(6) 0.7369(2) 0.50198(6) 0.0217 1.0000 Uani .
C35 C 0.53579(10) 0.6928(3) 0.45783(8) 0.0234 1.0000 Uani .
C36 C 0.47411(9) 0.7999(3) 0.52709(8) 0.0204 1.0000 Uani .
C37 C 0.44553(9) 0.8475(3) 0.56362(8) 0.0193 1.0000 Uani .
I51 I 0.155656(7) 0.16705(2) 0.447848(6) 0.0329 1.0000 Uani .
C52 C 0.17296(10) 0.1896(3) 0.51876(9) 0.0246 1.0000 Uani .
C57 C 0.19444(10) 0.3507(4) 0.53751(9) 0.0270 1.0000 Uani .
C56 C 0.20391(9) 0.3662(3) 0.58436(9) 0.0247 1.0000 Uani .
C55 C 0.19219(9) 0.2203(3) 0.61367(8) 0.0222 1.0000 Uani .
C58 C 0.19854(9) 0.2465(3) 0.66518(8) 0.0232 1.0000 Uani .
C59 C 0.15235(9) 0.3441(3) 0.68480(8) 0.0194 1.0000 Uani .
C60 C 0.14574(9) 0.5402(3) 0.66649(8) 0.0222 1.0000 Uani .
O61 O 0.17784(7) 0.6608(2) 0.66624(6) 0.0265 1.0000 Uani .
O62 O 0.09696(6) 0.5717(2) 0.64950(6) 0.0225 1.0000 Uani .
C63 C 0.06337(9) 0.4118(3) 0.65605(8) 0.0198 1.0000 Uani .
C64 C 0.10016(9) 0.2517(3) 0.67349(8) 0.0189 1.0000 Uani .
C65 C 0.07878(9) 0.1527(3) 0.71503(8) 0.0186 1.0000 Uani .
C66 C 0.02584(9) 0.0713(3) 0.70170(8) 0.0196 1.0000 Uani .
C67 C -0.01649(9) 0.1333(3) 0.72431(9) 0.0246 1.0000 Uani .
C68 C -0.06533(9) 0.0720(3) 0.71078(9) 0.0264 1.0000 Uani .
C69 C -0.07311(9) -0.0507(3) 0.67443(9) 0.0262 1.0000 Uani .
C70 C -0.03118(10) -0.1187(3) 0.65295(9) 0.0256 1.0000 Uani .
C71 C 0.01777(9) -0.0589(3) 0.66629(8) 0.0221 1.0000 Uani .
C72 C 0.11476(8) 0.0077(3) 0.73586(8) 0.0201 1.0000 Uani .
C73 C 0.13099(9) 0.0132(3) 0.78011(8) 0.0211 1.0000 Uani .
C74 C 0.16310(8) -0.1229(3) 0.80650(8) 0.0206 1.0000 Uani .
C79 C 0.19110(9) -0.2627(3) 0.78558(8) 0.0212 1.0000 Uani .
C78 C 0.21886(9) -0.3932(3) 0.81243(9) 0.0241 1.0000 Uani .
C77 C 0.22083(9) -0.3819(4) 0.85976(9) 0.0263 1.0000 Uani .
C76 C 0.19422(9) -0.2422(4) 0.88100(9) 0.0253 1.0000 Uani .
C75 C 0.16552(9) -0.1142(3) 0.85429(8) 0.0222 1.0000 Uani .
C80 C 0.03214(9) 0.3726(3) 0.61203(8) 0.0201 1.0000 Uani .
C81 C -0.02177(9) 0.3613(3) 0.61071(8) 0.0212 1.0000 Uani .
C82 C -0.05069(10) 0.3173(3) 0.57079(8) 0.0228 1.0000 Uani .
C83 C -0.02642(9) 0.2841(3) 0.53081(8) 0.0201 1.0000 Uani .
O84 O -0.05828(7) 0.2399(2) 0.49310(6) 0.0249 1.0000 Uani .
C85 C -0.03402(10) 0.2018(3) 0.45167(8) 0.0257 1.0000 Uani .
C86 C 0.02711(10) 0.2958(3) 0.53110(9) 0.0229 1.0000 Uani .
C87 C 0.05541(9) 0.3384(3) 0.57189(8) 0.0205 1.0000 Uani .
C54 C 0.17256(9) 0.0560(3) 0.59417(8) 0.0241 1.0000 Uani .
C53 C 0.16293(9) 0.0392(3) 0.54709(8) 0.0244 1.0000 Uani .
H31 H 0.3487 0.4447 0.5133 0.0297 1.0000 Uiso R
H41 H 0.3297 0.4815 0.5916 0.0284 1.0000 Uiso R
H61 H 0.2849 1.0126 0.5651 0.0286 1.0000 Uiso R
H71 H 0.3035 0.9786 0.4880 0.0301 1.0000 Uiso R
H81 H 0.2934 0.6599 0.6499 0.0286 1.0000 Uiso R
H82 H 0.2698 0.8585 0.6407 0.0305 1.0000 Uiso R
H91 H 0.3415 0.8762 0.6959 0.0268 1.0000 Uiso R
H131 H 0.4601 0.9618 0.6728 0.0247 1.0000 Uiso R
H141 H 0.3953 0.6845 0.6331 0.0236 1.0000 Uiso R
H151 H 0.4238 0.7663 0.7283 0.0236 1.0000 Uiso R
H171 H 0.5095 0.7380 0.7504 0.0281 1.0000 Uiso R
H181 H 0.5916 0.6285 0.7390 0.0306 1.0000 Uiso R
H191 H 0.6056 0.4191 0.6794 0.0308 1.0000 Uiso R
H201 H 0.5334 0.3035 0.6327 0.0310 1.0000 Uiso R
H211 H 0.4499 0.4114 0.6456 0.0272 1.0000 Uiso R
H221 H 0.3694 0.4348 0.6967 0.0275 1.0000 Uiso R
H231 H 0.3781 0.6309 0.7810 0.0263 1.0000 Uiso R
H251 H 0.3542 0.4648 0.8471 0.0258 1.0000 Uiso R
H261 H 0.3102 0.2291 0.8832 0.0305 1.0000 Uiso R
H271 H 0.2658 0.0023 0.8388 0.0316 1.0000 Uiso R
H281 H 0.2612 0.0167 0.7574 0.0314 1.0000 Uiso R
H291 H 0.3053 0.2591 0.7221 0.0268 1.0000 Uiso R
H311 H 0.5386 0.8942 0.6438 0.0259 1.0000 Uiso R
H321 H 0.5877 0.8206 0.5831 0.0244 1.0000 Uiso R
H351 H 0.5626 0.6681 0.4377 0.0362 1.0000 Uiso R
H352 H 0.5168 0.7974 0.4467 0.0365 1.0000 Uiso R
H353 H 0.5122 0.5877 0.4611 0.0365 1.0000 Uiso R
H361 H 0.4582 0.7800 0.4971 0.0272 1.0000 Uiso R
H371 H 0.4086 0.8504 0.5584 0.0257 1.0000 Uiso R
H571 H 0.2018 0.4508 0.5169 0.0351 1.0000 Uiso R
H561 H 0.2183 0.4760 0.5969 0.0331 1.0000 Uiso R
H581 H 0.2296 0.3236 0.6729 0.0305 1.0000 Uiso R
H582 H 0.2041 0.1270 0.6798 0.0300 1.0000 Uiso R
H591 H 0.1590 0.3520 0.7180 0.0251 1.0000 Uiso R
H631 H 0.0394 0.4461 0.6798 0.0259 1.0000 Uiso R
H641 H 0.1030 0.1595 0.6494 0.0237 1.0000 Uiso R
H651 H 0.0752 0.2510 0.7386 0.0262 1.0000 Uiso R
H671 H -0.0113 0.2226 0.7494 0.0313 1.0000 Uiso R
H681 H -0.0945 0.1201 0.7261 0.0359 1.0000 Uiso R
H691 H -0.1075 -0.0882 0.6626 0.0335 1.0000 Uiso R
H701 H -0.0360 -0.2058 0.6284 0.0314 1.0000 Uiso R
H711 H 0.0463 -0.1029 0.6506 0.0303 1.0000 Uiso R
H721 H 0.1271 -0.0924 0.7164 0.0276 1.0000 Uiso R
H731 H 0.1204 0.1175 0.7981 0.0267 1.0000 Uiso R
H791 H 0.1917 -0.2720 0.7527 0.0259 1.0000 Uiso R
H781 H 0.2359 -0.4907 0.7982 0.0293 1.0000 Uiso R
H771 H 0.2413 -0.4703 0.8787 0.0350 1.0000 Uiso R
H761 H 0.1945 -0.2310 0.9131 0.0314 1.0000 Uiso R
H751 H 0.1467 -0.0166 0.8688 0.0284 1.0000 Uiso R
H811 H -0.0393 0.3862 0.6387 0.0268 1.0000 Uiso R
H821 H -0.0870 0.3054 0.5702 0.0289 1.0000 Uiso R
H851 H -0.0601 0.1768 0.4272 0.0405 1.0000 Uiso R
H852 H -0.0144 0.3041 0.4436 0.0406 1.0000 Uiso R
H853 H -0.0107 0.0987 0.4562 0.0404 1.0000 Uiso R
H861 H 0.0438 0.2724 0.5032 0.0306 1.0000 Uiso R
H871 H 0.0928 0.3382 0.5725 0.0262 1.0000 Uiso R
H541 H 0.1639 -0.0471 0.6137 0.0297 1.0000 Uiso R
H531 H 0.1498 -0.0751 0.5341 0.0334 1.0000 Uiso R

loop_
_atom_site_aniso_label
_atom_site_aniso_U_11
_atom_site_aniso_U_22
_atom_site_aniso_U_33
_atom_site_aniso_U_23
_atom_site_aniso_U_13
_atom_site_aniso_U_12
I1 0.02700(9) 0.02744(9) 0.02000(8) -0.00211(6) -0.00320(6) -0.00210(6)
C2 0.0202(12) 0.0311(13) 0.0152(11) -0.0008(9) -0.0024(9) -0.0058(10)
C3 0.0202(12) 0.0203(12) 0.0274(13) -0.0005(10) -0.0040(9) -0.0004(9)
C4 0.0171(11) 0.0206(12) 0.0278(13) 0.0005(10) -0.0032(9) -0.0035(9)
C5 0.0172(11) 0.0243(12) 0.0242(12) 0.0024(10) -0.0006(9) -0.0005(9)
C6 0.0200(11) 0.0217(12) 0.0255(12) -0.0000(10) -0.0007(9) 0.0031(9)
C7 0.0226(12) 0.0216(12) 0.0256(13) 0.0026(10) -0.0027(10) 0.0013(10)
C8 0.0193(11) 0.0218(12) 0.0242(12) 0.003(1) 0.0007(9) 0.0005(9)
C9 0.0191(11) 0.0199(11) 0.0185(11) 0.0015(9) 0.0004(9) 0.0005(9)
C10 0.0230(12) 0.0180(11) 0.0181(11) 0.0006(9) -0.0007(9) -0.0011(9)
O11 0.0254(9) 0.0180(8) 0.0258(9) 0.0007(7) 0.0026(7) 0.0018(7)
O12 0.0216(8) 0.0146(8) 0.0255(9) 0.0020(6) 0.0012(7) -0.0008(6)
C13 0.0201(11) 0.0159(11) 0.0216(12) 0.0010(9) -0.0004(9) 0.0002(9)
C14 0.0169(11) 0.0162(11) 0.0198(11) 0.0018(9) -0.0010(8) -0.0019(8)
C15 0.0196(11) 0.0151(11) 0.0174(11) 0.0006(8) -0.0012(8) -0.0018(8)
C16 0.0206(11) 0.0133(10) 0.0196(11) 0.0033(8) 0.0006(9) -0.0035(9)
C17 0.0247(12) 0.0203(12) 0.0194(12) 0.0044(9) -0.0035(9) -0.0040(9)
C18 0.0247(12) 0.0206(12) 0.0305(14) 0.0067(10) -0.0069(10) -0.0051(10)
C19 0.0192(12) 0.0240(12) 0.0306(13) 0.0101(10) 0.0000(10) 0.0012(10)
C20 0.0263(12) 0.0185(11) 0.0252(13) 0.0023(10) 0.0027(10) 0.0007(10)
C21 0.0204(11) 0.0208(12) 0.0207(11) 0.0037(9) -0.0009(9) -0.0023(9)
C22 0.0191(11) 0.0180(11) 0.0194(11) 0.0024(9) -0.0025(9) 0.0001(9)
C23 0.0198(11) 0.0211(12) 0.0222(12) 0.0010(9) -0.0015(9) -0.0003(9)
C24 0.0145(11) 0.0219(12) 0.0227(12) 0.0028(9) 0.0006(9) 0.0014(9)
C25 0.0194(11) 0.0220(12) 0.0212(12) 0.0007(9) -0.0002(9) 0.0008(9)
C26 0.0197(12) 0.0308(13) 0.0216(12) 0.0104(10) 0.0002(9) 0.0033(10)
C27 0.0179(11) 0.0276(13) 0.0283(13) 0.0082(10) -0.0036(9) -0.0034(10)
C28 0.0182(11) 0.0302(13) 0.0241(12) 0.0031(10) -0.0009(9) -0.0044(10)
C29 0.0184(11) 0.0230(12) 0.0219(12) 0.0004(10) -0.0014(9) 0.0006(9)
C30 0.0218(11) 0.0118(10) 0.0219(12) 0.0038(9) 0.0009(9) -0.0025(9)
C31 0.0236(12) 0.0177(11) 0.0184(11) 0.0019(9) -0.0016(9) -0.0024(9)
C32 0.0178(11) 0.0177(11) 0.0240(12) 0.0025(9) -0.0006(9) -0.0009(9)
C33 0.0218(12) 0.0123(10) 0.0227(12) 0.0024(9) 0.0013(9) -0.0002(9)
O34 0.0215(8) 0.0245(9) 0.0190(8) 0.0004(7) -0.0000(6) 0.0036(7)
C35 0.0297(13) 0.0215(12) 0.0187(12) 0.0000(9) -0.0004(10) 0.0006(10)
C36 0.0250(12) 0.0171(11) 0.0188(11) -0.0000(9) 0.0001(9) -0.0003(9)
C37 0.0198(11) 0.0153(11) 0.0225(12) 0.0015(9) -0.0000(9) -0.0030(9)
I51 0.04494(12) 0.03131(10) 0.02206(9) -0.00141(7) -0.00040(7) 0.00451(8)
C52 0.0265(13) 0.0243(13) 0.0227(13) 0.0007(10) -0.0005(10) 0.0024(10)
C57 0.0283(13) 0.0274(13) 0.0253(13) 0.0038(10) 0.0024(10) 0.0027(10)
C56 0.0231(12) 0.0219(12) 0.0289(13) 0.0005(10) 0.0004(10) -0.0023(10)
C55 0.0152(11) 0.0265(12) 0.0248(12) 0.0033(10) 0.0002(9) 0.0051(9)
C58 0.0180(11) 0.0254(13) 0.0254(13) 0.0017(10) -0.0042(9) -0.0007(9)
C59 0.0193(11) 0.0209(12) 0.0174(11) 0.0010(9) -0.0039(9) -0.0018(9)
C60 0.0229(12) 0.0235(12) 0.0193(11) -0.0008(9) -0.0040(9) -0.0008(10)
O61 0.0290(10) 0.0239(9) 0.0257(9) 0.0010(7) -0.0032(7) -0.0054(7)
O62 0.0228(8) 0.0184(8) 0.0256(9) 0.0012(7) -0.0041(7) -0.0008(7)
C63 0.0191(11) 0.0176(11) 0.0223(12) 0.0005(9) -0.0020(9) -0.0017(9)
C64 0.0194(11) 0.0161(11) 0.0208(11) 0.0023(9) -0.0024(9) 0.0012(9)
C65 0.0202(11) 0.0174(11) 0.0175(11) 0.0009(9) -0.0031(9) -0.0003(9)
C66 0.0192(11) 0.0162(11) 0.0229(12) 0.0039(9) -0.0012(9) 0.0006(9)
C67 0.0265(13) 0.0205(12) 0.0266(13) 0.0029(10) 0.0002(10) 0.0020(10)
C68 0.0222(12) 0.0221(12) 0.0350(14) 0.0074(11) 0.0026(10) 0.0022(10)
C69 0.0203(12) 0.0260(13) 0.0312(14) 0.0097(11) -0.0042(10) -0.0013(10)
C70 0.0300(13) 0.0212(12) 0.0247(13) 0.0027(10) -0.0039(10) -0.0022(10)
C71 0.0234(12) 0.0207(12) 0.0218(12) 0.0035(9) -0.0007(9) 0.0030(9)
C72 0.0166(11) 0.0198(11) 0.0236(12) -0.0012(9) 0.0003(9) 0.0005(9)
C73 0.0199(11) 0.0195(11) 0.0236(12) -0.0014(9) -0.0004(9) 0.0002(9)
C74 0.0158(11) 0.0226(12) 0.0226(12) 0.0008(9) -0.0030(9) -0.0017(9)
C79 0.0172(11) 0.0242(12) 0.0217(12) -0.0007(10) -0.0023(9) -0.0030(9)
C78 0.0179(11) 0.0243(12) 0.0300(13) 0.0030(10) 0.0005(9) 0.0018(10)
C77 0.0180(12) 0.0285(13) 0.0321(14) 0.0050(11) -0.0002(10) 0.0046(10)
C76 0.0239(12) 0.0309(13) 0.0207(12) 0.0040(10) -0.0006(9) 0.0009(10)
C75 0.0184(11) 0.0259(12) 0.0220(12) 0.0006(10) -0.0013(9) -0.0046(9)
C80 0.0238(12) 0.0144(11) 0.0217(12) 0.0009(9) -0.0010(9) 0.0015(9)
C81 0.0219(12) 0.0197(11) 0.0215(12) 0.0038(9) -0.0013(9) 0.0012(9)
C82 0.0237(12) 0.0198(12) 0.0244(13) 0.0024(9) -0.0008(10) -0.0023(9)
C83 0.0238(12) 0.0167(11) 0.0187(11) 0.0016(9) -0.0064(9) -0.0015(9)
O84 0.0257(9) 0.0277(9) 0.0203(9) 0.0001(7) -0.0041(7) -0.0038(7)
C85 0.0323(14) 0.0235(12) 0.0208(12) -0.0014(10) -0.0014(10) -0.0024(10)
C86 0.0299(13) 0.0162(11) 0.0221(12) 0.0013(9) -0.0011(10) 0.0026(9)
C87 0.0222(12) 0.0165(11) 0.0221(12) 0.0029(9) -0.0018(9) 0.0049(9)
C54 0.0215(12) 0.0238(12) 0.0270(13) 0.0011(10) 0.0021(10) 0.0020(10)
C53 0.0220(12) 0.0229(12) 0.0279(13) -0.0006(10) -0.0013(10) 0.0018(10)

loop_
_atom_type_symbol
_atom_type_scat_dispersion_real
_atom_type_scat_dispersion_imag
_atom_type_scat_Cromer_Mann_a1
_atom_type_scat_Cromer_Mann_b1
_atom_type_scat_Cromer_Mann_a2
_atom_type_scat_Cromer_Mann_b2
_atom_type_scat_Cromer_Mann_a3
_atom_type_scat_Cromer_Mann_b3
_atom_type_scat_Cromer_Mann_a4
_atom_type_scat_Cromer_Mann_b4
_atom_type_scat_Cromer_Mann_c
_atom_type_scat_source
C 0.0028 0.0015 2.3100 20.8439 1.0200 10.2075 1.5886 0.5687 0.8650 51.6512 0.2156
;
International Tables Vol C 4.2.6.8 and 6.1.1.4 & 
D. T. Cromer, J. Appl. Cryst. (1983). 16, 433.'
;
H 0.0000 0.0000 0.4930 10.5109 0.3229 26.1257 0.1402 3.1424 0.0408 57.7998 0.0030
;
International Tables Vol C 4.2.6.8 and 6.1.1.4 & 
D. T. Cromer, J. Appl. Cryst. (1983). 16, 433.'
;
I -0.4882 1.7230 20.1472 4.3470 18.9949 0.3814 7.5138 27.7660 2.2735 66.8776 4.0712
;
International Tables Vol C 4.2.6.8 and 6.1.1.4 & 
D. T. Cromer, J. Appl. Cryst. (1983). 16, 433.'
;
O 0.0101 0.0057 3.0485 13.2771 2.2868 5.7011 1.5463 0.3239 0.8670 32.9089 0.2508
;
International Tables Vol C 4.2.6.8 and 6.1.1.4 & 
D. T. Cromer, J. Appl. Cryst. (1983). 16, 433.'
;

loop_
_geom_angle_atom_site_label_1
_geom_angle_atom_site_label_2
_geom_angle_atom_site_label_3
_geom_angle
_geom_angle_publ_flag
I1 C2 C3 119.50(18) yes
I1 C2 C7 120.60(18) yes
C3 C2 C7 119.9(2) yes
C2 C3 C4 119.5(2) yes
C2 C3 H31 119.1 no
C4 C3 H31 121.5 no
C3 C4 C5 121.3(2) yes
C3 C4 H41 120.9 no
C5 C4 H41 117.7 no
C4 C5 C6 118.6(2) yes
C4 C5 C8 120.7(2) yes
C6 C5 C8 120.6(2) yes
C5 C6 C7 120.9(2) yes
C5 C6 H61 119.9 no
C7 C6 H61 119.3 no
C2 C7 C6 119.7(2) yes
C2 C7 H71 118.9 no
C6 C7 H71 121.4 no
C5 C8 C9 112.44(19) yes
C5 C8 H81 108.4 no
C9 C8 H81 109.4 no
C5 C8 H82 111.0 no
C9 C8 H82 107.6 no
H81 C8 H82 107.9 no
C8 C9 C10 110.72(18) yes
C8 C9 C14 116.42(19) yes
C10 C9 C14 104.20(18) yes
C8 C9 H91 109.1 no
C10 C9 H91 110.4 no
C14 C9 H91 105.8 no
C9 C10 O11 127.4(2) yes
C9 C10 O12 111.37(19) yes
O11 C10 O12 121.2(2) yes
C10 O12 C13 112.22(17) yes
O12 C13 C14 105.32(17) yes
O12 C13 C30 109.12(18) yes
C14 C13 C30 115.13(19) yes
O12 C13 H131 108.9 no
C14 C13 H131 110.8 no
C30 C13 H131 107.4 no
C9 C14 C13 105.50(17) yes
C9 C14 C15 113.69(19) yes
C13 C14 C15 110.74(18) yes
C9 C14 H141 108.6 no
C13 C14 H141 108.7 no
C15 C14 H141 109.5 no
C14 C15 C16 110.19(18) yes
C14 C15 C22 113.33(18) yes
C16 C15 C22 111.22(18) yes
C14 C15 H151 109.0 no
C16 C15 H151 106.0 no
C22 C15 H151 106.8 no
C15 C16 C17 119.8(2) yes
C15 C16 C21 121.6(2) yes
C17 C16 C21 118.6(2) yes
C16 C17 C18 121.0(2) yes
C16 C17 H171 120.5 no
C18 C17 H171 118.4 no
C17 C18 C19 119.9(2) yes
C17 C18 H181 120.6 no
C19 C18 H181 119.5 no
C18 C19 C20 119.9(2) yes
C18 C19 H191 120.4 no
C20 C19 H191 119.7 no
C19 C20 C21 119.4(2) yes
C19 C20 H201 121.2 no
C21 C20 H201 119.4 no
C20 C21 C16 121.0(2) yes
C20 C21 H211 120.3 no
C16 C21 H211 118.6 no
C15 C22 C23 122.1(2) yes
C15 C22 H221 119.1 no
C23 C22 H221 118.9 no
C22 C23 C24 127.1(2) yes
C22 C23 H231 116.5 no
C24 C23 H231 116.4 no
C23 C24 C25 118.8(2) yes
C23 C24 C29 123.1(2) yes
C25 C24 C29 118.0(2) yes
C24 C25 C26 121.5(2) yes
C24 C25 H251 118.7 no
C26 C25 H251 119.8 no
C25 C26 C27 119.4(2) yes
C25 C26 H261 120.5 no
C27 C26 H261 120.1 no
C26 C27 C28 120.0(2) yes
C26 C27 H271 119.6 no
C28 C27 H271 120.4 no
C27 C28 C29 120.7(2) yes
C27 C28 H281 120.0 no
C29 C28 H281 119.3 no
C24 C29 C28 120.4(2) yes
C24 C29 H291 119.3 no
C28 C29 H291 120.4 no
C13 C30 C31 120.9(2) yes
C13 C30 C37 120.4(2) yes
C31 C30 C37 118.8(2) yes
C30 C31 C32 120.8(2) yes
C30 C31 H311 119.7 no
C32 C31 H311 119.3 no
C31 C32 C33 119.7(2) yes
C31 C32 H321 120.0 no
C33 C32 H321 120.3 no
C32 C33 O34 115.4(2) yes
C32 C33 C36 120.4(2) yes
O34 C33 C36 124.3(2) yes
C33 O34 C35 116.04(18) yes
O34 C35 H351 107.6 no
O34 C35 H352 108.6 no
H351 C35 H352 108.8 no
O34 C35 H353 108.5 no
H351 C35 H353 113.9 no
H352 C35 H353 109.2 no
C33 C36 C37 118.6(2) yes
C33 C36 H361 119.8 no
C37 C36 H361 121.6 no
C30 C37 C36 121.8(2) yes
C30 C37 H371 120.1 no
C36 C37 H371 118.1 no
I51 C52 C57 120.57(18) yes
I51 C52 C53 119.34(18) yes
C57 C52 C53 120.1(2) yes
C52 C57 C56 120.0(2) yes
C52 C57 H571 118.1 no
C56 C57 H571 122.0 no
C57 C56 C55 121.0(2) yes
C57 C56 H561 119.6 no
C55 C56 H561 119.4 no
C56 C55 C58 120.1(2) yes
C56 C55 C54 118.4(2) yes
C58 C55 C54 121.5(2) yes
C55 C58 C59 113.31(19) yes
C55 C58 H581 108.8 no
C59 C58 H581 107.9 no
C55 C58 H582 109.3 no
C59 C58 H582 109.7 no
H581 C58 H582 107.5 no
C58 C59 C60 111.4(2) yes
C58 C59 C64 115.46(19) yes
C60 C59 C64 104.60(18) yes
C58 C59 H591 108.1 no
C60 C59 H591 107.8 no
C64 C59 H591 109.4 no
C59 C60 O61 127.7(2) yes
C59 C60 O62 111.45(19) yes
O61 C60 O62 120.9(2) yes
C60 O62 C63 112.09(17) yes
O62 C63 C64 105.20(17) yes
O62 C63 C80 109.09(18) yes
C64 C63 C80 115.12(19) yes
O62 C63 H631 107.9 no
C64 C63 H631 111.0 no
C80 C63 H631 108.3 no
C59 C64 C63 105.47(17) yes
C59 C64 C65 113.39(18) yes
C63 C64 C65 110.33(19) yes
C59 C64 H641 109.7 no
C63 C64 H641 110.1 no
C65 C64 H641 107.8 no
C64 C65 C66 110.40(18) yes
C64 C65 C72 112.78(19) yes
C66 C65 C72 111.33(18) yes
C64 C65 H651 105.9 no
C66 C65 H651 108.7 no
C72 C65 H651 107.5 no
C65 C66 C67 119.2(2) yes
C65 C66 C71 122.0(2) yes
C67 C66 C71 118.8(2) yes
C66 C67 C68 120.5(2) yes
C66 C67 H671 119.6 no
C68 C67 H671 119.9 no
C67 C68 C69 120.3(2) yes
C67 C68 H681 119.4 no
C69 C68 H681 120.3 no
C68 C69 C70 119.7(2) yes
C68 C69 H691 121.9 no
C70 C69 H691 118.4 no
C69 C70 C71 120.4(2) yes
C69 C70 H701 120.5 no
C71 C70 H701 119.1 no
C66 C71 C70 120.3(2) yes
C66 C71 H711 119.7 no
C70 C71 H711 119.9 no
C65 C72 C73 121.1(2) yes
C65 C72 H721 119.6 no
C73 C72 H721 119.3 no
C72 C73 C74 128.2(2) yes
C72 C73 H731 117.9 no
C74 C73 H731 113.9 no
C73 C74 C79 122.8(2) yes
C73 C74 C75 118.5(2) yes
C79 C74 C75 118.7(2) yes
C74 C79 C78 120.1(2) yes
C74 C79 H791 122.0 no
C78 C79 H791 117.9 no
C79 C78 C77 120.3(2) yes
C79 C78 H781 119.7 no
C77 C78 H781 120.0 no
C78 C77 C76 120.3(2) yes
C78 C77 H771 120.5 no
C76 C77 H771 119.2 no
C77 C76 C75 119.5(2) yes
C77 C76 H761 122.5 no
C75 C76 H761 117.9 no
C74 C75 C76 121.0(2) yes
C74 C75 H751 118.8 no
C76 C75 H751 120.2 no
C63 C80 C81 120.9(2) yes
C63 C80 C87 121.2(2) yes
C81 C80 C87 117.9(2) yes
C80 C81 C82 121.3(2) yes
C80 C81 H811 119.5 no
C82 C81 H811 119.2 no
C81 C82 C83 119.8(2) yes
C81 C82 H821 121.3 no
C83 C82 H821 118.9 no
C82 C83 O84 115.5(2) yes
C82 C83 C86 120.1(2) yes
O84 C83 C86 124.4(2) yes
C83 O84 C85 116.46(19) yes
O84 C85 H851 109.2 no
O84 C85 H852 110.3 no
H851 C85 H852 109.1 no
O84 C85 H853 110.2 no
H851 C85 H853 111.1 no
H852 C85 H853 106.7 no
C83 C86 C87 119.0(2) yes
C83 C86 H861 119.7 no
C87 C86 H861 121.3 no
C86 C87 C80 121.9(2) yes
C86 C87 H871 118.9 no
C80 C87 H871 119.1 no
C55 C54 C53 120.9(2) yes
C55 C54 H541 120.1 no
C53 C54 H541 118.9 no
C52 C53 C54 119.5(2) yes
C52 C53 H531 120.5 no
C54 C53 H531 120.0 no

loop_
_geom_bond_atom_site_label_1
_geom_bond_atom_site_label_2
_geom_bond_distance
_geom_bond_publ_flag
I1 C2 2.089(2) yes
C2 C3 1.398(3) yes
C2 C7 1.399(3) yes
C3 C4 1.387(3) yes
C3 H31 0.972 no
C4 C5 1.399(3) yes
C4 H41 0.976 no
C5 C6 1.392(3) yes
C5 C8 1.517(3) yes
C6 C7 1.395(3) yes
C6 H61 0.948 no
C7 H71 0.955 no
C8 C9 1.552(3) yes
C8 H81 0.969 no
C8 H82 0.976 no
C9 C10 1.520(3) yes
C9 C14 1.537(3) yes
C9 H91 1.000 no
C10 O11 1.210(3) yes
C10 O12 1.342(3) yes
O12 C13 1.470(3) yes
C13 C14 1.547(3) yes
C13 C30 1.507(3) yes
C13 H131 0.983 no
C14 C15 1.547(3) yes
C14 H141 0.991 no
C15 C16 1.519(3) yes
C15 C22 1.503(3) yes
C15 H151 0.996 no
C16 C17 1.397(3) yes
C16 C21 1.390(3) yes
C17 C18 1.388(4) yes
C17 H171 0.967 no
C18 C19 1.388(4) yes
C18 H181 0.952 no
C19 C20 1.399(3) yes
C19 H191 0.980 no
C20 C21 1.397(3) yes
C20 H201 0.984 no
C21 H211 0.974 no
C22 C23 1.340(3) yes
C22 H221 0.978 no
C23 C24 1.458(3) yes
C23 H231 0.981 no
C24 C25 1.405(3) yes
C24 C29 1.412(3) yes
C25 C26 1.395(3) yes
C25 H251 0.939 no
C26 C27 1.393(4) yes
C26 H261 0.948 no
C27 C28 1.393(3) yes
C27 H271 0.955 no
C28 C29 1.388(3) yes
C28 H281 1.003 no
C29 H291 0.969 no
C30 C31 1.396(3) yes
C30 C37 1.393(3) yes
C31 C32 1.383(3) yes
C31 H311 0.961 no
C32 C33 1.406(3) yes
C32 H321 0.943 no
C33 O34 1.371(3) yes
C33 C36 1.399(3) yes
O34 C35 1.430(3) yes
C35 H351 0.964 no
C35 H352 0.947 no
C35 H353 0.985 no
C36 C37 1.391(3) yes
C36 H361 0.954 no
C37 H371 0.966 no
I51 C52 2.098(3) yes
C52 C57 1.384(4) yes
C52 C53 1.400(3) yes
C57 C56 1.380(4) yes
C57 H571 0.969 no
C56 C55 1.404(3) yes
C56 H561 0.938 no
C55 C58 1.516(3) yes
C55 C54 1.395(3) yes
C58 C59 1.543(3) yes
C58 H581 0.994 no
C58 H582 0.968 no
C59 C60 1.516(3) yes
C59 C64 1.530(3) yes
C59 H591 0.976 no
C60 O61 1.207(3) yes
C60 O62 1.352(3) yes
O62 C63 1.469(3) yes
C63 C64 1.561(3) yes
C63 C80 1.500(3) yes
C63 H631 0.999 no
C64 C65 1.549(3) yes
C64 H641 0.976 no
C65 C66 1.526(3) yes
C65 C72 1.504(3) yes
C65 H651 0.996 no
C66 C67 1.402(3) yes
C66 C71 1.402(3) yes
C67 C68 1.380(3) yes
C67 H671 0.979 no
C68 C69 1.386(4) yes
C68 H681 0.975 no
C69 C70 1.391(4) yes
C69 H691 0.976 no
C70 C71 1.378(3) yes
C70 H701 0.955 no
C71 H711 0.959 no
C72 C73 1.333(3) yes
C72 H721 0.987 no
C73 C74 1.471(3) yes
C73 H731 0.968 no
C74 C79 1.410(3) yes
C74 C75 1.397(3) yes
C79 C78 1.393(3) yes
C79 H791 0.966 no
C78 C77 1.385(4) yes
C78 H781 0.945 no
C77 C76 1.395(4) yes
C77 H771 0.977 no
C76 C75 1.391(3) yes
C76 H761 0.943 no
C75 H751 0.973 no
C80 C81 1.408(3) yes
C80 C87 1.384(3) yes
C81 C82 1.380(3) yes
C81 H811 0.983 no
C82 C83 1.392(3) yes
C82 H821 0.951 no
C83 O84 1.370(3) yes
C83 C86 1.400(4) yes
O84 C85 1.435(3) yes
C85 H851 0.969 no
C85 H852 0.938 no
C85 H853 0.963 no
C86 C87 1.391(3) yes
C86 H861 0.968 no
C87 H871 0.974 no
C54 C53 1.387(3) yes
C54 H541 0.973 no
C53 H531 0.959 no

loop_
_geom_hbond_atom_site_label_D
_geom_hbond_atom_site_label_H
_geom_hbond_atom_site_label_A
_geom_hbond_site_symmetry_A
_geom_hbond_angle_DHA
_geom_hbond_distance_DH
_geom_hbond_distance_HA
_geom_hbond_distance_DA
_geom_hbond_publ_flag
C4 H41 O11 1_545 167 0.98 2.53 3.492(3) yes
C29 H291 O11 1_545 159 0.97 2.54 3.459(3) yes
C79 H791 O61 1_545 169 0.97 2.58 3.528(3) yes
